data_7030986
loop_
_publ_author_name
'Lewis, Andrew J.'
'Yin, Haolin'
'Carroll, Patrick J.'
'Schelter, Eric J.'

_publ_section_title
;
 Uranyl-oxo coordination directed by non-covalent interactions.
;
_journal_issue 28
_journal_name_full 'Dalton transactions (Cambridge, England : 2003)'
_journal_page_first 10844
_journal_page_last 10851
_journal_paper_doi 10.1039/c4dt00763h
_journal_volume 43
_journal_year 2014
_chemical_formula_sum 'C80 H84 F20 K2 N4 O10 U'
_chemical_formula_weight 1957.74
_space_group_IT_number 15
_symmetry_cell_setting monoclinic
_symmetry_Int_Tables_number 15
_symmetry_space_group_name_Hall '-C 2yc'
_symmetry_space_group_name_H-M 'C 1 2/c 1'
_atom_sites_solution_hydrogens geom
_atom_sites_solution_primary direct
_audit_creation_method SHELXL-97
_cell_angle_alpha 90.00
_cell_angle_beta 121.564(2)
_cell_angle_gamma 90.00
_cell_formula_units_Z 4
_cell_length_a 34.3892(16)
_cell_length_b 15.7020(7)
_cell_length_c 21.1110(9)
_cell_measurement_temperature 143(1)
_cell_volume 9713.0(8)
_computing_data_collection 'Bruker APEX2'
_computing_data_reduction 'Bruker SAINT'
_computing_structure_refinement 'SHELXL-97 (Sheldrick, 2008)'
_computing_structure_solution 'SHELXS-97 (Sheldrick, 2008)'
_diffrn_ambient_temperature 143(1)
_diffrn_measured_fraction_theta_full 0.989
_diffrn_measured_fraction_theta_max 0.989
_diffrn_measurement_device 'CCD Area Detector'
_diffrn_measurement_device_type 'Bruker APEXII'
_diffrn_measurement_method 'phi and omega scans'
_diffrn_radiation_monochromator graphite
_diffrn_radiation_source 'sealed tube'
_diffrn_radiation_type MoK\a
_diffrn_radiation_wavelength 0.71073
_diffrn_reflns_av_R_equivalents 0.0535
_diffrn_reflns_av_sigmaI/netI 0.0577
_diffrn_reflns_limit_h_max 43
_diffrn_reflns_limit_h_min -44
_diffrn_reflns_limit_k_max 20
_diffrn_reflns_limit_k_min -20
_diffrn_reflns_limit_l_max 27
_diffrn_reflns_limit_l_min -26
_diffrn_reflns_number 84416
_diffrn_reflns_theta_full 27.57
_diffrn_reflns_theta_max 27.57
_diffrn_reflns_theta_min 1.94
_exptl_absorpt_coefficient_mu 1.845
_exptl_absorpt_correction_T_max 0.7456
_exptl_absorpt_correction_T_min 0.5637
_exptl_absorpt_correction_type multi-scan
_exptl_absorpt_process_details '(SADABS; Sheldrick, 2007)'
_exptl_crystal_density_diffrn 1.339
_exptl_crystal_density_method 'not measured'
_exptl_crystal_F_000 3928
_exptl_crystal_size_max 0.45
_exptl_crystal_size_mid 0.20
_exptl_crystal_size_min 0.08
_refine_diff_density_max 2.723
_refine_diff_density_min -0.581
_refine_diff_density_rms 0.125
_refine_ls_extinction_method none
_refine_ls_goodness_of_fit_ref 0.982
_refine_ls_hydrogen_treatment constr
_refine_ls_matrix_type full
_refine_ls_number_parameters 583
_refine_ls_number_reflns 11131
_refine_ls_number_restraints 217
_refine_ls_restrained_S_all 0.980
_refine_ls_R_factor_all 0.1042
_refine_ls_R_factor_gt 0.0566
_refine_ls_shift/su_max 0.000
_refine_ls_shift/su_mean 0.000
_refine_ls_structure_factor_coef Fsqd
_refine_ls_weighting_details 'calc w=1/[\s^2^(Fo^2^)+(0.1124P)^2^+0.0000P] where P=(Fo^2^+2Fc^2^)/3'
_refine_ls_weighting_scheme calc
_refine_ls_wR_factor_gt 0.1546
_refine_ls_wR_factor_ref 0.1736
_reflns_number_gt 6713
_reflns_number_total 11131
_reflns_threshold_expression >2sigma(I)
_cod_data_source_file c4dt00763h2.cif
_cod_data_source_block cmpd2
_cod_depositor_comments 'Adding full bibliography for 7030985--7030989.cif.'
_cod_original_sg_symbol_H-M 'C 2/c      '
_cod_database_code 7030986

loop_
_symmetry_equiv_pos_as_xyz
'x, y, z'
'-x, y, -z+1/2'
'x+1/2, y+1/2, z'
'-x+1/2, y+1/2, -z+1/2'
'-x, -y, -z'
'x, -y, z-1/2'
'-x+1/2, -y+1/2, -z'
'x+1/2, -y+1/2, z-1/2'

loop_
_atom_site_label
_atom_site_type_symbol
_atom_site_fract_x
_atom_site_fract_y
_atom_site_fract_z
_atom_site_U_iso_or_equiv
_atom_site_adp_type
_atom_site_occupancy
_atom_site_symmetry_multiplicity
_atom_site_calc_flag
_atom_site_refinement_flags
_atom_site_disorder_assembly
_atom_site_disorder_group
U1 U 0.2500 0.7500 0.5000 0.04084(12) Uani 1 2 d S . .
K1 K 0.32585(5) 0.80472(9) 0.84168(8) 0.0698(4) Uani 1 1 d . . .
F1 F 0.35919(12) 0.8622(2) 0.6655(2) 0.0676(10) Uani 1 1 d . . .
F2 F 0.44219(15) 0.8675(3) 0.6838(3) 0.0944(14) Uani 1 1 d . . .
F3 F 0.48214(14) 0.7252(4) 0.6727(3) 0.1025(16) Uani 1 1 d . . .
F4 F 0.43758(14) 0.5724(3) 0.6464(3) 0.1042(15) Uani 1 1 d . . .
F5 F 0.35452(12) 0.5660(2) 0.6269(2) 0.0711(10) Uani 1 1 d . . .
F6 F 0.22873(18) 0.9905(3) 0.4704(3) 0.0891(13) Uani 1 1 d . . .
F7 F 0.28620(19) 1.1179(3) 0.5420(3) 0.1273(19) Uani 1 1 d . . .
F8 F 0.33918(18) 1.1172(3) 0.6930(4) 0.132(2) Uani 1 1 d . . .
F9 F 0.32773(16) 0.9904(3) 0.7691(2) 0.1129(17) Uani 1 1 d . C .
F10 F 0.26877(15) 0.8663(3) 0.6988(2) 0.0773(12) Uani 1 1 d . C .
O1 O 0.21216(12) 0.6698(2) 0.4936(2) 0.0453(9) Uani 1 1 d . . .
O2 O 0.2474(2) 0.8380(4) 0.8332(4) 0.114(2) Uani 1 1 d . C .
O5 O 0.4095(2) 0.8106(5) 0.8640(5) 0.132(3) Uani 1 1 d . C .
N1 N 0.30795(15) 0.7126(3) 0.6278(2) 0.0455(10) Uani 1 1 d . . .
N2 N 0.21741(15) 0.8524(3) 0.5452(2) 0.0447(10) Uani 1 1 d . . .
C1 C 0.3522(2) 0.7144(4) 0.6421(3) 0.0507(14) Uani 1 1 d . . .
C2 C 0.3772(2) 0.7907(4) 0.6581(3) 0.0535(15) Uani 1 1 d . . .
C3 C 0.4201(2) 0.7943(5) 0.6684(4) 0.0644(17) Uani 1 1 d . . .
C4 C 0.4409(2) 0.7227(7) 0.6640(4) 0.072(2) Uani 1 1 d . . .
C5 C 0.4184(3) 0.6458(6) 0.6506(4) 0.073(2) Uani 1 1 d . . .
C6 C 0.3749(2) 0.6414(4) 0.6399(3) 0.0548(15) Uani 1 1 d . . .
C7 C 0.30252(19) 0.6757(3) 0.6826(3) 0.0460(13) Uani 1 1 d . . .
C8 C 0.2583(2) 0.6723(4) 0.6728(3) 0.0578(16) Uani 1 1 d . . .
H8 H 0.2334 0.6942 0.6296 0.069 Uiso 1 1 calc R . .
C9 C 0.2515(3) 0.6374(4) 0.7260(4) 0.0661(18) Uani 1 1 d . . .
H9 H 0.2221 0.6347 0.7176 0.079 Uiso 1 1 calc R . .
C10 C 0.2880(3) 0.6059(4) 0.7922(4) 0.0701(19) Uani 1 1 d . . .
H10 H 0.2836 0.5830 0.8287 0.084 Uiso 1 1 calc R . .
C11 C 0.3307(3) 0.6099(4) 0.8019(3) 0.073(2) Uani 1 1 d . . .
H11 H 0.3554 0.5891 0.8458 0.088 Uiso 1 1 calc R . .
C12 C 0.3380(2) 0.6437(3) 0.7486(3) 0.0533(14) Uani 1 1 d . . .
H12 H 0.3675 0.6450 0.7574 0.064 Uiso 1 1 calc R . .
C13 C 0.24666(18) 0.9225(3) 0.5805(3) 0.0468(13) Uani 1 1 d . . .
C14 C 0.2528(2) 0.9895(4) 0.5434(4) 0.0630(17) Uani 1 1 d . . .
C15 C 0.2818(3) 1.0546(4) 0.5807(5) 0.079(2) Uani 1 1 d . . .
C16 C 0.3086(3) 1.0540(5) 0.6565(6) 0.089(3) Uani 1 1 d . C .
C17 C 0.3033(2) 0.9919(5) 0.6952(4) 0.074(2) Uani 1 1 d . . .
C18 C 0.2727(2) 0.9282(4) 0.6572(3) 0.0548(15) Uani 1 1 d . C .
C19 C 0.17699(18) 0.8536(3) 0.5449(3) 0.0454(12) Uani 1 1 d . . .
C20 C 0.1591(2) 0.9284(4) 0.5546(4) 0.0673(19) Uani 1 1 d . . .
H20 H 0.1745 0.9798 0.5626 0.081 Uiso 1 1 calc R . .
C21 C 0.1173(3) 0.9256(6) 0.5520(5) 0.094(3) Uani 1 1 d . . .
H21 H 0.1061 0.9762 0.5594 0.112 Uiso 1 1 calc R . .
C22 C 0.0928(2) 0.8554(5) 0.5398(4) 0.078(2) Uani 1 1 d . . .
H22 H 0.0650 0.8566 0.5374 0.094 Uiso 1 1 calc R . .
C23 C 0.1105(2) 0.7797(5) 0.5306(4) 0.0649(17) Uani 1 1 d . . .
H23 H 0.0945 0.7292 0.5236 0.078 Uiso 1 1 calc R . .
C24 C 0.1505(2) 0.7778(4) 0.5319(4) 0.0532(14) Uani 1 1 d . . .
H24 H 0.1609 0.7264 0.5241 0.064 Uiso 1 1 calc R . .
C25 C 0.2210(5) 0.9164(6) 0.8070(7) 0.166(5) Uani 1 1 d . . .
H25a H 0.2295 0.9479 0.7765 0.199 Uiso 1 1 calc R C .
H25b H 0.2274 0.9518 0.8491 0.199 Uiso 1 1 calc R . .
C26 C 0.1721(4) 0.8960(8) 0.7632(9) 0.170(7) Uani 1 1 d . C .
H26a H 0.1559 0.9191 0.7857 0.204 Uiso 1 1 calc R . .
H26b H 0.1580 0.9162 0.7124 0.204 Uiso 1 1 calc R . .
C27 C 0.1740(4) 0.8086(7) 0.7668(7) 0.160(5) Uani 1 1 d . . .
H27a H 0.1722 0.7855 0.7227 0.192 Uiso 1 1 calc R C .
H27b H 0.1486 0.7864 0.7696 0.192 Uiso 1 1 calc R . .
C28 C 0.2187(4) 0.7834(8) 0.8354(8) 0.139(5) Uani 1 1 d . C .
H28a H 0.2177 0.7905 0.8801 0.167 Uiso 1 1 calc R . .
H28b H 0.2267 0.7250 0.8323 0.167 Uiso 1 1 calc R . .
O3 O 0.3575(2) 0.7165(5) 0.9716(3) 0.1065(18) Uani 1 1 d DU B .
C29 C 0.3275(3) 0.6874(7) 0.9941(5) 0.124(3) Uani 1 1 d DU . .
H29a H 0.3089 0.6407 0.9627 0.165 Uiso 1 1 calc R C .
H29b H 0.3075 0.7330 0.9909 0.165 Uiso 1 1 calc R . .
C30 C 0.3569(4) 0.6585(11) 1.0721(6) 0.178(5) Uani 1 1 d DU B .
H30a H 0.3556 0.6997 1.1052 0.236 Uiso 0.65 1 calc PR A 1
H30b H 0.3457 0.6045 1.0786 0.236 Uiso 0.65 1 calc PR A 1
H30a' H 0.3705 0.6036 1.0743 0.236 Uiso 0.35 1 calc PR A 2
H30b' H 0.3395 0.6539 1.0962 0.236 Uiso 0.35 1 calc PR A 2
C31 C 0.4049(5) 0.6484(15) 1.0921(8) 0.147(6) Uani 0.65 1 d PDU B 1
H31a H 0.4148 0.5895 1.1028 0.196 Uiso 0.65 1 calc PR B 1
H31b H 0.4255 0.6837 1.1342 0.196 Uiso 0.65 1 calc PR B 1
C32 C 0.4012(4) 0.6788(12) 1.0213(7) 0.120(4) Uani 0.65 1 d PDU B 1
H32a H 0.4250 0.7202 1.0333 0.159 Uiso 0.65 1 calc PR B 1
H32b H 0.4058 0.6310 0.9968 0.159 Uiso 0.65 1 calc PR B 1
C31' C 0.3933(13) 0.727(2) 1.1089(15) 0.170(11) Uani 0.35 1 d PDU B 2
H31a' H 0.4231 0.7028 1.1439 0.226 Uiso 0.35 1 calc PR B 2
H31b' H 0.3854 0.7696 1.1333 0.226 Uiso 0.35 1 calc PR B 2
C32' C 0.3905(13) 0.7601(19) 1.0392(10) 0.153(11) Uani 0.35 1 d PDU B 2
H32a' H 0.3828 0.8201 1.0340 0.204 Uiso 0.35 1 calc PR B 2
H32b' H 0.4204 0.7551 1.0451 0.204 Uiso 0.35 1 calc PR B 2
O4 O 0.3555(3) 0.9415(5) 0.9314(4) 0.139(2) Uani 1 1 d DU C .
C33 C 0.3971(7) 0.9241(15) 1.0019(9) 0.205(12) Uani 0.50 1 d PDU C 1
H33a H 0.4235 0.9395 0.9990 0.246 Uiso 0.50 1 calc PR C 1
H33b H 0.3991 0.8638 1.0133 0.246 Uiso 0.50 1 calc PR C 1
C34 C 0.3966(12) 0.9755(13) 1.0622(12) 0.160(8) Uani 0.50 1 d PDU C 1
H34a H 0.3781 0.9493 1.0791 0.192 Uiso 0.50 1 calc PR C 1
H34b H 0.4271 0.9866 1.1042 0.192 Uiso 0.50 1 calc PR C 1
C35 C 0.3745(10) 1.0538(14) 1.0156(11) 0.137(8) Uani 0.50 1 d PDU C 1
H35a H 0.3977 1.0914 1.0179 0.164 Uiso 0.50 1 calc PR C 1
H35b H 0.3580 1.0845 1.0341 0.164 Uiso 0.50 1 calc PR C 1
C36 C 0.3420(8) 1.0258(10) 0.9359(11) 0.138(7) Uani 0.50 1 d PDU C 1
H36a H 0.3107 1.0265 0.9244 0.166 Uiso 0.50 1 calc PR C 1
H36b H 0.3444 1.0631 0.9015 0.166 Uiso 0.50 1 calc PR C 1
C33' C 0.3805(7) 1.0201(11) 0.9455(10) 0.125(6) Uani 0.50 1 d PDU C 2
H33a' H 0.3600 1.0673 0.9197 0.150 Uiso 0.50 1 calc PR C 2
H33b' H 0.4025 1.0160 0.9301 0.150 Uiso 0.50 1 calc PR C 2
C34' C 0.4041(6) 1.0308(16) 1.0287(10) 0.105(5) Uani 0.50 1 d PDU C 2
H34a' H 0.4130 1.0894 1.0439 0.126 Uiso 0.50 1 calc PR C 2
H34b' H 0.4304 0.9938 1.0552 0.126 Uiso 0.50 1 calc PR C 2
C35' C 0.3650(5) 1.0032(15) 1.0383(10) 0.087(4) Uani 0.50 1 d PDU C 2
H35a' H 0.3748 0.9591 1.0758 0.105 Uiso 0.50 1 calc PR C 2
H35b' H 0.3532 1.0510 1.0522 0.105 Uiso 0.50 1 calc PR C 2
C36' C 0.3295(5) 0.9694(16) 0.9620(11) 0.131(6) Uani 0.50 1 d PDU C 2
H36a' H 0.3126 0.9226 0.9661 0.157 Uiso 0.50 1 calc PR C 2
H36b' H 0.3083 1.0139 0.9317 0.157 Uiso 0.50 1 calc PR C 2
C37 C 0.4309(4) 0.8795(9) 0.8578(7) 0.158(5) Uani 1 1 d . . .
H37a H 0.4175 0.9314 0.8630 0.190 Uiso 1 1 calc R C .
H37b H 0.4281 0.8801 0.8097 0.190 Uiso 1 1 calc R . .
C38 C 0.4813(4) 0.8730(10) 0.9203(8) 0.178(6) Uani 1 1 d . C .
H38a H 0.5014 0.8809 0.9014 0.214 Uiso 1 1 calc R . .
H38b H 0.4890 0.9144 0.9593 0.214 Uiso 1 1 calc R . .
C39 C 0.4839(4) 0.7828(11) 0.9477(9) 0.156(5) Uani 1 1 d . . .
H39a H 0.5101 0.7526 0.9532 0.187 Uiso 1 1 calc R C .
H39b H 0.4850 0.7819 0.9945 0.187 Uiso 1 1 calc R . .
C40 C 0.4410(4) 0.7475(6) 0.8872(10) 0.131(5) Uani 1 1 d . C .
H40a H 0.4446 0.7288 0.8468 0.157 Uiso 1 1 calc R . .
H40b H 0.4316 0.6991 0.9047 0.157 Uiso 1 1 calc R . .

loop_
_atom_site_aniso_label
_atom_site_aniso_U_11
_atom_site_aniso_U_22
_atom_site_aniso_U_33
_atom_site_aniso_U_23
_atom_site_aniso_U_13
_atom_site_aniso_U_12
U1 0.04230(18) 0.04035(16) 0.03815(17) 0.00268(13) 0.01986(13) 0.00599(14)
K1 0.0759(10) 0.0682(10) 0.0735(10) 0.0075(8) 0.0449(8) 0.0060(8)
F1 0.062(2) 0.053(2) 0.071(2) 0.0017(18) 0.0232(19) 0.0025(18)
F2 0.071(3) 0.103(4) 0.102(3) 0.017(3) 0.040(3) -0.017(3)
F3 0.041(2) 0.194(5) 0.075(3) 0.013(3) 0.032(2) 0.009(3)
F4 0.084(3) 0.129(4) 0.107(3) -0.002(3) 0.055(3) 0.049(3)
F5 0.072(3) 0.060(2) 0.071(2) -0.0100(18) 0.030(2) 0.0160(19)
F6 0.117(3) 0.071(3) 0.074(3) 0.014(2) 0.046(3) -0.015(3)
F7 0.147(5) 0.078(3) 0.172(5) 0.007(3) 0.094(4) -0.034(3)
F8 0.099(4) 0.087(3) 0.184(6) -0.061(4) 0.056(4) -0.037(3)
F9 0.105(4) 0.107(4) 0.075(3) -0.040(3) 0.012(3) 0.014(3)
F10 0.094(3) 0.077(3) 0.052(2) -0.0031(19) 0.032(2) 0.014(2)
O1 0.047(2) 0.0362(18) 0.052(2) -0.0025(16) 0.0255(19) -0.0009(16)
O2 0.101(5) 0.110(5) 0.163(6) 0.044(4) 0.092(5) 0.027(4)
O5 0.076(4) 0.100(5) 0.217(8) -0.023(5) 0.074(5) -0.009(4)
N1 0.045(3) 0.042(2) 0.050(3) 0.009(2) 0.025(2) 0.010(2)
N2 0.044(3) 0.043(2) 0.047(3) -0.003(2) 0.024(2) 0.004(2)
C1 0.063(4) 0.052(3) 0.043(3) 0.011(3) 0.032(3) 0.011(3)
C2 0.054(4) 0.052(4) 0.053(4) 0.001(3) 0.027(3) 0.007(3)
C3 0.051(4) 0.071(5) 0.061(4) 0.008(4) 0.023(3) -0.003(4)
C4 0.038(4) 0.127(7) 0.045(4) 0.010(4) 0.018(3) 0.005(4)
C5 0.062(5) 0.110(6) 0.048(4) 0.012(4) 0.029(4) 0.033(5)
C6 0.049(4) 0.059(4) 0.041(3) 0.001(3) 0.013(3) 0.014(3)
C7 0.055(4) 0.042(3) 0.046(3) 0.001(2) 0.030(3) 0.001(2)
C8 0.054(4) 0.070(4) 0.050(4) -0.009(3) 0.028(3) -0.010(3)
C9 0.079(5) 0.063(4) 0.060(4) 0.000(3) 0.038(4) -0.014(4)
C10 0.085(5) 0.071(4) 0.058(4) 0.005(3) 0.040(4) -0.018(4)
C11 0.099(6) 0.064(4) 0.043(4) 0.010(3) 0.028(4) -0.007(4)
C12 0.050(3) 0.055(3) 0.051(3) 0.007(3) 0.024(3) 0.010(3)
C13 0.045(3) 0.041(3) 0.058(3) -0.001(2) 0.029(3) 0.012(2)
C14 0.064(4) 0.058(4) 0.057(4) 0.002(3) 0.024(3) 0.003(3)
C15 0.083(5) 0.047(4) 0.120(7) -0.007(4) 0.063(5) -0.015(4)
C16 0.074(5) 0.056(5) 0.132(8) -0.042(5) 0.051(6) -0.013(4)
C17 0.062(4) 0.063(4) 0.080(5) -0.028(4) 0.026(4) 0.007(4)
C18 0.050(4) 0.051(3) 0.056(4) -0.008(3) 0.022(3) 0.008(3)
C19 0.039(3) 0.053(3) 0.040(3) -0.007(2) 0.017(2) 0.002(2)
C20 0.046(4) 0.060(4) 0.091(5) -0.026(4) 0.033(4) -0.001(3)
C21 0.065(5) 0.102(6) 0.115(7) -0.047(5) 0.047(5) 0.006(5)
C22 0.058(4) 0.095(5) 0.098(6) -0.029(4) 0.052(4) -0.007(4)
C23 0.053(4) 0.080(4) 0.065(4) -0.003(4) 0.033(4) 0.001(3)
C24 0.048(3) 0.058(3) 0.056(4) 0.004(3) 0.029(3) 0.005(3)
C25 0.242(16) 0.081(7) 0.167(12) 0.017(7) 0.103(12) 0.057(9)
C26 0.101(9) 0.112(10) 0.221(15) 0.072(10) 0.031(9) 0.020(7)
C27 0.126(9) 0.096(8) 0.148(10) 0.012(7) -0.004(8) 0.000(7)
C28 0.118(10) 0.113(7) 0.174(13) 0.060(9) 0.067(10) 0.035(8)
O3 0.110(5) 0.126(4) 0.074(4) 0.016(4) 0.041(3) 0.000(4)
C29 0.118(7) 0.138(9) 0.114(7) 0.007(6) 0.058(6) -0.012(6)
C30 0.190(10) 0.239(13) 0.132(8) 0.048(8) 0.104(8) -0.009(10)
C31 0.148(10) 0.194(15) 0.089(9) 0.053(10) 0.055(8) 0.022(12)
C32 0.116(8) 0.144(12) 0.099(9) 0.035(9) 0.058(8) 0.012(9)
C31' 0.16(2) 0.21(2) 0.080(8) 0.040(14) 0.016(12) 0.023(14)
C32' 0.141(17) 0.149(19) 0.097(12) 0.028(13) 0.012(14) -0.035(13)
O4 0.181(7) 0.126(5) 0.136(5) -0.058(4) 0.100(5) -0.037(5)
C33 0.24(2) 0.109(14) 0.158(15) -0.072(13) 0.033(12) 0.016(13)
C34 0.200(17) 0.120(13) 0.132(9) -0.019(10) 0.067(12) -0.019(14)
C35 0.146(15) 0.113(11) 0.125(12) -0.034(9) 0.053(12) -0.001(12)
C36 0.127(14) 0.151(12) 0.135(11) -0.034(10) 0.068(10) 0.002(11)
C33' 0.145(13) 0.150(12) 0.128(10) -0.043(11) 0.105(10) -0.054(11)
C34' 0.114(11) 0.111(12) 0.120(10) -0.023(10) 0.081(9) -0.046(10)
C35' 0.085(10) 0.096(12) 0.107(9) -0.003(8) 0.068(8) -0.002(9)
C36' 0.103(11) 0.152(15) 0.160(13) -0.048(12) 0.084(9) -0.052(10)
C37 0.118(10) 0.182(13) 0.139(10) -0.012(9) 0.042(8) -0.022(9)
C38 0.100(9) 0.172(13) 0.197(14) -0.029(11) 0.032(9) -0.061(9)
C39 0.088(9) 0.176(11) 0.155(12) -0.022(12) 0.031(8) -0.001(9)
C40 0.077(7) 0.137(11) 0.173(14) -0.018(7) 0.062(9) -0.003(7)

loop_
_atom_type_symbol
_atom_type_description
_atom_type_scat_dispersion_real
_atom_type_scat_dispersion_imag
_atom_type_scat_source
C C 0.0033 0.0016 'International Tables Vol C Tables 4.2.6.8 and 6.1.1.4'
H H 0.0000 0.0000 'International Tables Vol C Tables 4.2.6.8 and 6.1.1.4'
N N 0.0061 0.0033 'International Tables Vol C Tables 4.2.6.8 and 6.1.1.4'
O O 0.0106 0.0060 'International Tables Vol C Tables 4.2.6.8 and 6.1.1.4'
F F 0.0171 0.0103 'International Tables Vol C Tables 4.2.6.8 and 6.1.1.4'
K K 0.2009 0.2494 'International Tables Vol C Tables 4.2.6.8 and 6.1.1.4'
U U -9.6767 9.6646 'International Tables Vol C Tables 4.2.6.8 and 6.1.1.4'

loop_
_geom_angle_atom_site_label_1
_geom_angle_atom_site_label_2
_geom_angle_atom_site_label_3
_geom_angle
_geom_angle_site_symmetry_1
_geom_angle_site_symmetry_3
O1 U1 O1 180.0(2) . 7_566
O1 U1 N2 91.70(16) . .
O1 U1 N2 88.30(16) 7_566 .
O1 U1 N2 88.30(16) . 7_566
O1 U1 N2 91.70(16) 7_566 7_566
N2 U1 N2 180.000(1) . 7_566
O1 U1 N1 86.81(16) . 7_566
O1 U1 N1 93.19(16) 7_566 7_566
N2 U1 N1 89.83(15) . 7_566
N2 U1 N1 90.17(15) 7_566 7_566
O1 U1 N1 93.19(16) . .
O1 U1 N1 86.81(16) 7_566 .
N2 U1 N1 90.17(15) . .
N2 U1 N1 89.83(15) 7_566 .
N1 U1 N1 180.000(1) 7_566 .
O2 K1 O5 165.7(2) . .
O2 K1 O4 83.5(2) . .
O5 K1 O4 82.6(2) . .
O2 K1 O3 91.4(2) . .
O5 K1 O3 90.8(2) . .
O4 K1 O3 83.8(2) . .
O2 K1 F10 75.10(17) . .
O5 K1 F10 105.4(2) . .
O4 K1 F10 106.2(2) . .
O3 K1 F10 161.77(19) . .
O2 K1 F9 93.47(17) . .
O5 K1 F9 76.7(2) . .
O4 K1 F9 61.98(19) . .
O3 K1 F9 144.60(18) . .
F10 K1 F9 50.47(12) . .
O2 K1 C33 97.6(5) . .
O5 K1 C33 70.4(5) . .
O4 K1 C33 22.6(3) . .
O3 K1 C33 66.0(5) . .
F10 K1 C33 127.1(4) . .
F9 K1 C33 78.6(5) . .
C17 F9 K1 113.9(4) . .
C18 F10 K1 134.2(4) . .
C28 O2 C25 103.4(9) . .
C28 O2 K1 128.2(6) . .
C25 O2 K1 126.9(7) . .
C37 O5 C40 104.5(9) . .
C37 O5 K1 127.0(7) . .
C40 O5 K1 128.5(6) . .
C1 N1 C7 115.9(5) . .
C1 N1 U1 113.8(3) . .
C7 N1 U1 129.2(4) . .
C19 N2 C13 115.4(4) . .
C19 N2 U1 132.5(3) . .
C13 N2 U1 112.1(3) . .
N1 C1 C6 122.8(6) . .
N1 C1 C2 122.1(6) . .
C6 C1 C2 115.1(6) . .
F1 C2 C3 118.3(7) . .
F1 C2 C1 118.9(6) . .
C3 C2 C1 122.8(7) . .
F2 C3 C4 118.6(7) . .
F2 C3 C2 120.4(7) . .
C4 C3 C2 121.0(8) . .
F3 C4 C3 121.8(9) . .
F3 C4 C5 119.8(8) . .
C3 C4 C5 118.4(7) . .
F4 C5 C4 121.1(7) . .
F4 C5 C6 117.8(8) . .
C4 C5 C6 121.1(7) . .
F5 C6 C5 118.8(6) . .
F5 C6 C1 119.6(6) . .
C5 C6 C1 121.6(7) . .
C12 C7 N1 123.9(5) . .
C12 C7 C8 116.5(5) . .
N1 C7 C8 119.5(5) . .
C9 C8 C7 121.4(6) . .
C8 C9 C10 120.8(7) . .
C11 C10 C9 117.8(6) . .
C10 C11 C12 122.2(6) . .
C7 C12 C11 121.3(6) . .
C18 C13 C14 114.4(6) . .
C18 C13 N2 121.0(5) . .
C14 C13 N2 124.6(5) . .
F6 C14 C15 119.5(6) . .
F6 C14 C13 118.8(6) . .
C15 C14 C13 121.7(7) . .
F7 C15 C14 119.1(8) . .
F7 C15 C16 119.7(8) . .
C14 C15 C16 121.1(7) . .
C17 C16 F8 119.9(9) . .
C17 C16 C15 119.5(7) . .
F8 C16 C15 120.6(9) . .
F9 C17 C16 121.4(8) . .
F9 C17 C18 119.7(8) . .
C16 C17 C18 118.9(7) . .
F10 C18 C17 116.7(6) . .
F10 C18 C13 119.1(5) . .
C17 C18 C13 124.2(7) . .
N2 C19 C20 121.9(5) . .
N2 C19 C24 121.6(5) . .
C20 C19 C24 116.4(5) . .
C19 C20 C21 119.2(7) . .
C22 C21 C20 124.2(7) . .
C21 C22 C23 117.3(7) . .
C24 C23 C22 121.6(7) . .
C23 C24 C19 121.2(6) . .
O2 C25 C26 109.6(10) . .
C27 C26 C25 100.3(10) . .
C26 C27 C28 108.0(10) . .
O2 C28 C27 101.6(9) . .
C29 O3 C32 106.8(8) . .
C29 O3 C32' 99.0(17) . .
C32 O3 C32' 59.6(17) . .
C29 O3 K1 121.4(5) . .
C32 O3 K1 131.0(6) . .
C32' O3 K1 116.3(12) . .
O3 C29 C30 106.1(8) . .
C31 C30 C29 111.1(9) . .
C31 C30 C31' 55.4(19) . .
C29 C30 C31' 104.7(14) . .
C30 C31 C32 100.4(10) . .
O3 C32 C31 111.6(10) . .
C30 C31' C32' 97.6(19) . .
O3 C32' C31' 114(2) . .
C36' O4 C36 51.4(13) . .
C36' O4 C33' 95.2(12) . .
C36 O4 C33' 50.9(12) . .
C36' O4 C33 96.3(14) . .
C36 O4 C33 106.7(12) . .
C33' O4 C33 77.8(14) . .
C36' O4 K1 118.1(9) . .
C36 O4 K1 140.8(10) . .
C33' O4 K1 142.6(8) . .
C33 O4 K1 112.3(9) . .
O4 C33 C34 108.8(16) . .
O4 C33 K1 45.2(6) . .
C34 C33 K1 141.8(18) . .
C35 C34 C33 96.3(16) . .
C34 C35 C36 108.2(18) . .
O4 C36 C35 105.5(14) . .
O4 C33' C34' 103.6(12) . .
C33' C34' C35' 98.6(13) . .
C36' C35' C34' 103.5(13) . .
O4 C36' C35' 104.1(11) . .
O5 C37 C38 106.8(11) . .
C39 C38 C37 101.7(10) . .
C40 C39 C38 101.1(12) . .
O5 C40 C39 106.6(10) . .

loop_
_geom_bond_atom_site_label_1
_geom_bond_atom_site_label_2
_geom_bond_distance
_geom_bond_site_symmetry_2
U1 O1 1.765(3) .
U1 O1 1.765(3) 7_566
U1 N2 2.424(4) .
U1 N2 2.424(4) 7_566
U1 N1 2.442(4) 7_566
U1 N1 2.442(4) .
K1 O2 2.660(6) .
K1 O5 2.663(7) .
K1 O4 2.686(6) .
K1 O3 2.739(6) .
K1 F10 2.773(4) .
K1 F9 3.310(6) .
K1 C33 3.504(16) .
F1 C2 1.331(7) .
F2 C3 1.323(8) .
F3 C4 1.332(8) .
F4 C5 1.355(9) .
F5 C6 1.330(7) .
F6 C14 1.314(8) .
F7 C15 1.345(8) .
F8 C16 1.354(8) .
F9 C17 1.330(8) .
F10 C18 1.364(7) .
O2 C28 1.327(12) .
O2 C25 1.457(10) .
O5 C37 1.352(13) .
O5 C40 1.356(11) .
N1 C1 1.388(7) .
N1 C7 1.392(6) .
N2 C19 1.386(7) .
N2 C13 1.412(7) .
C1 C6 1.400(9) .
C1 C2 1.408(10) .
C2 C3 1.373(9) .
C3 C4 1.363(12) .
C4 C5 1.382(12) .
C5 C6 1.391(10) .
C7 C12 1.380(7) .
C7 C8 1.426(8) .
C8 C9 1.374(9) .
C9 C10 1.392(9) .
C10 C11 1.373(9) .
C11 C12 1.383(8) .
C13 C18 1.383(8) .
C13 C14 1.392(8) .
C14 C15 1.356(10) .
C15 C16 1.366(11) .
C16 C17 1.345(11) .
C17 C18 1.366(9) .
C19 C20 1.390(8) .
C19 C24 1.434(8) .
C20 C21 1.413(10) .
C21 C22 1.328(10) .
C22 C23 1.393(9) .
C23 C24 1.366(9) .
C25 C26 1.469(14) .
C26 C27 1.374(14) .
C27 C28 1.512(14) .
O3 C29 1.418(8) .
O3 C32 1.435(9) .
O3 C32' 1.448(10) .
C29 C30 1.483(8) .
C30 C31 1.482(9) .
C30 C31' 1.514(10) .
C31 C32 1.509(9) .
C31' C32' 1.519(10) .
O4 C36' 1.418(9) .
O4 C36 1.423(9) .
O4 C33' 1.443(9) .
O4 C33 1.452(10) .
C33 C34 1.515(10) .
C34 C35 1.509(10) .
C35 C36 1.518(10) .
C33' C34' 1.509(10) .
C34' C35' 1.522(9) .
C35' C36' 1.519(9) .
C37 C38 1.539(13) .
C38 C39 1.515(17) .
C39 C40 1.463(18) .

loop_
_platon_squeeze_void_nr
_platon_squeeze_void_average_x
_platon_squeeze_void_average_y
_platon_squeeze_void_average_z
_platon_squeeze_void_volume
_platon_squeeze_void_count_electrons
_platon_squeeze_void_content
1 0.000 0.000 -0.003 1050 160 ' '
2 0.500 -0.500 0.291 1050 160 ' '
